data_1515212
loop_
_publ_author_name
'Bajwa, Somia E.'
'Storr, Thomas E.'
'Hatcher, Lauren E.'
'Williams, Thomas J.'
'Baumann, Christoph G.'
'Whitwood, Adrian C.'
'Allan, David R.'
'Teat, Simon J.'
'Raithby, Paul R.'
'Fairlamb, Ian J. S.'

_publ_section_title
;
 On the appearance of nitrite anion in [PdX(OAc)L2] and [Pd(X)(C^N)L]
 syntheses (X = OAc or NO2): photocrystallographic identification of
 metastable Pd(\h1-ONO)(C^N)PPh3
;
_journal_issue 5
_journal_name_full 'Chemical Science'
_journal_page_first 1656
_journal_paper_doi 10.1039/c2sc01050j
_journal_volume 3
_journal_year 2012
_chemical_formula_moiety 'C44 H46 N2 O12 Pd2, 3(C2 H3 N)'
_chemical_formula_sum 'C50 H55 N5 O12 Pd2'
_chemical_formula_weight 1130.79
_chemical_name_systematic
;
?
;
_space_group_IT_number 2
_symmetry_cell_setting triclinic
_symmetry_space_group_name_Hall '-P 1'
_symmetry_space_group_name_H-M 'P -1'
_atom_sites_solution_hydrogens geom
_atom_sites_solution_primary direct
_atom_sites_solution_secondary difmap
_audit_creation_method SHELXL-97
_cell_angle_alpha 74.695(3)
_cell_angle_beta 77.903(3)
_cell_angle_gamma 70.463(3)
_cell_formula_units_Z 2
_cell_length_a 11.1250(17)
_cell_length_b 15.392(2)
_cell_length_c 15.758(2)
_cell_measurement_reflns_used 9094
_cell_measurement_temperature 110(2)
_cell_measurement_theta_max 0.00
_cell_measurement_theta_min 0.00
_cell_volume 2430.9(6)
_computing_cell_refinement 'Bruker SMART'
_computing_data_collection 'Bruker SMART'
_computing_data_reduction 'Bruker SAINT'
_computing_molecular_graphics 'Bruker SHELXTL'
_computing_publication_material 'Bruker SHELXTL'
_computing_structure_refinement 'SHELXL-97 (Sheldrick, 1997)'
_computing_structure_solution 'SHELXS-97 (Sheldrick, 1997)'
_diffrn_ambient_temperature 110(2)
_diffrn_measured_fraction_theta_full 0.987
_diffrn_measured_fraction_theta_max 0.987
_diffrn_measurement_device_type 'CCD area detector'
_diffrn_measurement_method 'phi and omega scans'
_diffrn_radiation_monochromator graphite
_diffrn_radiation_source 'fine-focus sealed tube'
_diffrn_radiation_type MoK\a
_diffrn_radiation_wavelength 0.71073
_diffrn_reflns_av_R_equivalents 0.0307
_diffrn_reflns_av_sigmaI/netI 0.0483
_diffrn_reflns_limit_h_max 14
_diffrn_reflns_limit_h_min -14
_diffrn_reflns_limit_k_max 20
_diffrn_reflns_limit_k_min -20
_diffrn_reflns_limit_l_max 21
_diffrn_reflns_limit_l_min -20
_diffrn_reflns_number 24776
_diffrn_reflns_theta_full 28.31
_diffrn_reflns_theta_max 28.31
_diffrn_reflns_theta_min 1.75
_exptl_absorpt_coefficient_mu 0.808
_exptl_absorpt_correction_T_max 0.931
_exptl_absorpt_correction_T_min 0.755
_exptl_absorpt_correction_type multi-scan
_exptl_absorpt_process_details 'SADABS v2.10 (Sheldrick)'
_exptl_crystal_colour yellow
_exptl_crystal_density_diffrn 1.545
_exptl_crystal_density_method 'not measured'
_exptl_crystal_description plate
_exptl_crystal_F_000 1156
_exptl_crystal_size_max 0.22
_exptl_crystal_size_mid 0.19
_exptl_crystal_size_min 0.09
_refine_diff_density_max 1.691
_refine_diff_density_min -0.774
_refine_diff_density_rms 0.102
_refine_ls_extinction_method none
_refine_ls_goodness_of_fit_ref 1.045
_refine_ls_hydrogen_treatment constr
_refine_ls_matrix_type full
_refine_ls_number_parameters 635
_refine_ls_number_reflns 11912
_refine_ls_number_restraints 0
_refine_ls_restrained_S_all 1.045
_refine_ls_R_factor_all 0.0507
_refine_ls_R_factor_gt 0.0387
_refine_ls_shift/su_max 0.001
_refine_ls_shift/su_mean 0.000
_refine_ls_structure_factor_coef Fsqd
_refine_ls_weighting_details 'calc w=1/[\s^2^(Fo^2^)+(0.0484P)^2^+1.1704P] where P=(Fo^2^+2Fc^2^)/3'
_refine_ls_weighting_scheme calc
_refine_ls_wR_factor_gt 0.0932
_refine_ls_wR_factor_ref 0.0993
_reflns_number_gt 9784
_reflns_number_total 11912
_reflns_threshold_expression >2sigma(I)
_cod_data_source_file c2sc01050j.txt
_cod_data_source_block ijf1020m
_cod_depositor_comments
;
The following automatic conversions were performed:

'_symmetry_cell_setting' value 'Triclinic' changed to 'triclinic'
according to
/usr/data/users/saulius/automatic-downloads/retrospective/RSC/lib/dictionaries/cif_core.dic
dictionary named 'cif_core.dic' version 2.4.2 from
2011-04-26.

'_exptl_absorpt_correction_type' value 'Multi-scan'
changed to 'multi-scan' according to
/usr/data/users/saulius/automatic-downloads/retrospective/RSC/lib/dictionaries/cif_core.dic
dictionary named 'cif_core.dic' version 2.4.2 from 2011-04-26.

Automatic conversion script
Id: cif_fix_values 2281 2013-09-26 08:29:07Z andrius 
;
_cod_original_sg_symbol_H-M P-1
_cod_database_code 1515212

loop_
_symmetry_equiv_pos_as_xyz
'x, y, z'
'-x, -y, -z'

loop_
_atom_site_label
_atom_site_type_symbol
_atom_site_fract_x
_atom_site_fract_y
_atom_site_fract_z
_atom_site_U_iso_or_equiv
_atom_site_adp_type
_atom_site_occupancy
_atom_site_symmetry_multiplicity
_atom_site_calc_flag
_atom_site_refinement_flags
C1 C 0.8468(3) 0.0728(2) 0.47930(18) 0.0213(6) Uani 1 1 d .
H1 H 0.8001 0.0280 0.4945 0.026 Uiso 1 1 calc R
C2 C 0.8663(3) 0.1068(2) 0.54523(18) 0.0218(6) Uani 1 1 d .
H2 H 0.8351 0.0850 0.6053 0.026 Uiso 1 1 calc R
C3 C 0.9334(3) 0.1747(2) 0.52330(18) 0.0207(5) Uani 1 1 d .
C4 C 0.9547(3) 0.2145(2) 0.58893(19) 0.0251(6) Uani 1 1 d .
H4 H 0.9262 0.1932 0.6497 0.030 Uiso 1 1 calc R
C5 C 1.0158(3) 0.2832(2) 0.56536(19) 0.0276(6) Uani 1 1 d .
C6 C 1.0602(3) 0.3148(2) 0.4733(2) 0.0264(6) Uani 1 1 d .
C7 C 1.0433(3) 0.2768(2) 0.40907(18) 0.0233(6) Uani 1 1 d .
H7 H 1.0741 0.2979 0.3487 0.028 Uiso 1 1 calc R
C8 C 0.9793(3) 0.2049(2) 0.43243(18) 0.0201(5) Uani 1 1 d .
C9 C 0.9586(3) 0.16381(19) 0.36821(17) 0.0185(5) Uani 1 1 d .
C10 C 1.0071(3) 0.1890(2) 0.27075(17) 0.0208(6) Uani 1 1 d .
H10A H 1.0620 0.2304 0.2624 0.025 Uiso 1 1 calc R
H10B H 0.9329 0.2247 0.2377 0.025 Uiso 1 1 calc R
C11 C 1.0838(3) 0.10277(19) 0.23259(17) 0.0192(5) Uani 1 1 d .
C12 C 1.0303(3) 0.0309(2) 0.23963(17) 0.0188(5) Uani 1 1 d .
C13 C 1.0993(3) -0.04308(19) 0.19618(17) 0.0200(5) Uani 1 1 d .
H13 H 1.0633 -0.0922 0.2003 0.024 Uiso 1 1 calc R
C14 C 1.2197(3) -0.0460(2) 0.14716(18) 0.0211(6) Uani 1 1 d .
C15 C 1.2733(3) 0.0270(2) 0.14111(18) 0.0221(6) Uani 1 1 d .
C16 C 1.2054(3) 0.1000(2) 0.18399(17) 0.0211(6) Uani 1 1 d .
H16 H 1.2416 0.1489 0.1805 0.025 Uiso 1 1 calc R
C17 C 1.0099(4) 0.2917(3) 0.7146(2) 0.0420(9) Uani 1 1 d .
H17A H 0.9165 0.3045 0.7302 0.063 Uiso 1 1 calc R
H17B H 1.0411 0.3234 0.7481 0.063 Uiso 1 1 calc R
H17C H 1.0518 0.2236 0.7293 0.063 Uiso 1 1 calc R
C18 C 1.1634(5) 0.4202(3) 0.3685(2) 0.0515(11) Uani 1 1 d .
H18A H 1.2348 0.3702 0.3464 0.077 Uiso 1 1 calc R
H18B H 1.1936 0.4740 0.3658 0.077 Uiso 1 1 calc R
H18C H 1.0940 0.4404 0.3317 0.077 Uiso 1 1 calc R
C19 C 1.2355(3) -0.1827(2) 0.0965(2) 0.0273(6) Uani 1 1 d .
H19A H 1.2166 -0.2189 0.1563 0.041 Uiso 1 1 calc R
H19B H 1.2950 -0.2255 0.0595 0.041 Uiso 1 1 calc R
H19C H 1.1555 -0.1507 0.0702 0.041 Uiso 1 1 calc R
C20 C 1.4611(3) 0.0793(3) 0.0944(2) 0.0327(7) Uani 1 1 d .
H20A H 1.4103 0.1453 0.0767 0.049 Uiso 1 1 calc R
H20B H 1.5425 0.0669 0.0546 0.049 Uiso 1 1 calc R
H20C H 1.4788 0.0672 0.1555 0.049 Uiso 1 1 calc R
C21 C 0.9319(3) 0.2332(2) 0.06321(17) 0.0204(5) Uani 1 1 d .
H21 H 0.9671 0.1687 0.0897 0.024 Uiso 1 1 calc R
C22 C 1.0117(3) 0.2804(2) 0.00719(18) 0.0220(6) Uani 1 1 d .
H22 H 1.1014 0.2496 -0.0024 0.026 Uiso 1 1 calc R
C23 C 0.9608(3) 0.37527(19) -0.03683(17) 0.0192(5) Uani 1 1 d .
C24 C 1.0396(3) 0.4276(2) -0.09575(18) 0.0214(6) Uani 1 1 d .
H24 H 1.1302 0.4000 -0.1046 0.026 Uiso 1 1 calc R
C25 C 0.9853(3) 0.5179(2) -0.14010(18) 0.0211(6) Uani 1 1 d .
C26 C 0.8485(3) 0.5601(2) -0.12723(18) 0.0218(6) Uani 1 1 d .
C27 C 0.7718(3) 0.5113(2) -0.06886(18) 0.0205(5) Uani 1 1 d .
H27 H 0.6814 0.5402 -0.0600 0.025 Uiso 1 1 calc R
C28 C 0.8255(3) 0.41750(19) -0.02102(17) 0.0174(5) Uani 1 1 d .
C29 C 0.7507(3) 0.36526(19) 0.04332(17) 0.0187(5) Uani 1 1 d .
C30 C 0.6090(3) 0.4077(2) 0.07190(17) 0.0200(6) Uani 1 1 d .
H30A H 0.5588 0.3766 0.0514 0.024 Uiso 1 1 calc R
H30B H 0.5828 0.4756 0.0436 0.024 Uiso 1 1 calc R
C31 C 0.5784(3) 0.3963(2) 0.17246(18) 0.0197(5) Uani 1 1 d .
C32 C 0.6183(3) 0.3082(2) 0.22703(18) 0.0205(5) Uani 1 1 d .
C33 C 0.5950(3) 0.2997(2) 0.31949(19) 0.0236(6) Uani 1 1 d .
H33 H 0.6239 0.2397 0.3572 0.028 Uiso 1 1 calc R
C34 C 0.5305(3) 0.3777(2) 0.35631(19) 0.0269(6) Uani 1 1 d .
C35 C 0.4852(3) 0.4667(2) 0.3011(2) 0.0263(6) Uani 1 1 d .
C36 C 0.5112(3) 0.4753(2) 0.2095(2) 0.0237(6) Uani 1 1 d .
H36 H 0.4831 0.5354 0.1716 0.028 Uiso 1 1 calc R
C37 C 1.1879(3) 0.5404(2) -0.2062(2) 0.0254(6) Uani 1 1 d .
H37A H 1.2157 0.5256 -0.1476 0.038 Uiso 1 1 calc R
H37B H 1.2242 0.5889 -0.2459 0.038 Uiso 1 1 calc R
H37C H 1.2180 0.4834 -0.2307 0.038 Uiso 1 1 calc R
C38 C 0.6717(3) 0.6888(2) -0.1776(2) 0.0272(6) Uani 1 1 d .
H38A H 0.6383 0.6475 -0.1980 0.041 Uiso 1 1 calc R
H38B H 0.6536 0.7510 -0.2177 0.041 Uiso 1 1 calc R
H38C H 0.6299 0.6954 -0.1174 0.041 Uiso 1 1 calc R
C39 C 0.5669(4) 0.2915(3) 0.5020(2) 0.0486(10) Uani 1 1 d .
H39A H 0.5353 0.2405 0.4981 0.073 Uiso 1 1 calc R
H39B H 0.5483 0.3000 0.5634 0.073 Uiso 1 1 calc R
H39C H 0.6600 0.2754 0.4833 0.073 Uiso 1 1 calc R
C40 C 0.3798(4) 0.6301(3) 0.2903(3) 0.0501(10) Uani 1 1 d .
H40A H 0.4563 0.6484 0.2585 0.075 Uiso 1 1 calc R
H40B H 0.3292 0.6751 0.3277 0.075 Uiso 1 1 calc R
H40C H 0.3274 0.6303 0.2474 0.075 Uiso 1 1 calc R
C41 C 0.8108(3) -0.0009(2) 0.14201(19) 0.0222(6) Uani 1 1 d .
C42 C 0.8337(3) -0.0716(2) 0.0855(2) 0.0319(7) Uani 1 1 d .
H42A H 0.7610 -0.0538 0.0520 0.048 Uiso 1 1 calc R
H42B H 0.8418 -0.1344 0.1237 0.048 Uiso 1 1 calc R
H42C H 0.9130 -0.0727 0.0440 0.048 Uiso 1 1 calc R
C43 C 0.5653(3) 0.0898(2) 0.3325(2) 0.0264(6) Uani 1 1 d .
C44 C 0.4347(3) 0.0840(3) 0.3812(2) 0.0450(10) Uani 1 1 d .
H44A H 0.4459 0.0337 0.4348 0.068 Uiso 1 1 calc R
H44B H 0.3882 0.0701 0.3425 0.068 Uiso 1 1 calc R
H44C H 0.3854 0.1443 0.3980 0.068 Uiso 1 1 calc R
N1 N 0.8924(2) 0.10079(16) 0.39163(14) 0.0192(5) Uani 1 1 d .
N2 N 0.8032(2) 0.27543(16) 0.08268(14) 0.0186(5) Uani 1 1 d .
O1 O 1.1159(2) 0.38495(17) 0.45914(14) 0.0351(5) Uani 1 1 d .
O2 O 1.0398(2) 0.32655(16) 0.62120(14) 0.0343(5) Uani 1 1 d .
O3 O 1.3909(2) 0.01923(16) 0.08915(14) 0.0271(5) Uani 1 1 d .
O4 O 1.2928(2) -0.11461(15) 0.10156(14) 0.0271(5) Uani 1 1 d .
O5 O 1.05019(19) 0.57463(15) -0.19781(14) 0.0263(5) Uani 1 1 d .
O6 O 0.80800(19) 0.64866(14) -0.17721(14) 0.0250(4) Uani 1 1 d .
O7 O 0.4181(2) 0.53894(17) 0.34392(16) 0.0370(5) Uani 1 1 d .
O8 O 0.5046(2) 0.37644(18) 0.44565(14) 0.0391(6) Uani 1 1 d .
O9 O 0.82739(19) -0.03452(14) 0.22330(13) 0.0218(4) Uani 1 1 d .
O10 O 0.7805(2) 0.08428(14) 0.10470(13) 0.0246(4) Uani 1 1 d .
O11 O 0.66198(19) 0.05302(15) 0.37363(13) 0.0241(4) Uani 1 1 d .
O12 O 0.56536(19) 0.13562(15) 0.25262(13) 0.0241(4) Uani 1 1 d .
Pd1 Pd 0.854256(19) 0.041401(15) 0.303273(13) 0.01814(6) Uani 1 1 d .
Pd2 Pd 0.69817(2) 0.198186(14) 0.172528(13) 0.01802(6) Uani 1 1 d .
C45 C 0.5842(4) 0.7229(3) 0.0903(3) 0.0420(9) Uani 1 1 d .
C46 C 0.5928(4) 0.7949(3) 0.1311(3) 0.0560(11) Uani 1 1 d .
H46A H 0.6493 0.8297 0.0910 0.084 Uiso 1 1 calc R
H46B H 0.6282 0.7648 0.1872 0.084 Uiso 1 1 calc R
H46C H 0.5068 0.8386 0.1424 0.084 Uiso 1 1 calc R
C47 C 0.2771(4) 0.4245(3) 0.6195(3) 0.0461(9) Uani 1 1 d .
C48 C 0.2439(5) 0.5086(3) 0.5488(3) 0.0584(12) Uani 1 1 d .
H48A H 0.1686 0.5098 0.5250 0.088 Uiso 1 1 calc R
H48B H 0.3168 0.5071 0.5013 0.088 Uiso 1 1 calc R
H48C H 0.2241 0.5651 0.5729 0.088 Uiso 1 1 calc R
C49 C 0.4480(7) 0.1344(4) 0.6570(4) 0.0799(18) Uani 1 1 d .
C50 C 0.3301(5) 0.1621(4) 0.6157(4) 0.0753(16) Uani 1 1 d .
H50A H 0.3061 0.2299 0.5904 0.113 Uiso 1 1 calc R
H50B H 0.2602 0.1473 0.6607 0.113 Uiso 1 1 calc R
H50C H 0.3453 0.1274 0.5686 0.113 Uiso 1 1 calc R
N3 N 0.5742(4) 0.6681(2) 0.0586(2) 0.0535(9) Uani 1 1 d .
N4 N 0.3016(4) 0.3608(3) 0.6739(3) 0.0629(10) Uani 1 1 d .
N5 N 0.5418(7) 0.1138(4) 0.6880(4) 0.128(3) Uani 1 1 d .

loop_
_atom_site_aniso_label
_atom_site_aniso_U_11
_atom_site_aniso_U_22
_atom_site_aniso_U_33
_atom_site_aniso_U_23
_atom_site_aniso_U_13
_atom_site_aniso_U_12
C1 0.0177(13) 0.0225(14) 0.0200(13) -0.0004(11) -0.0024(11) -0.0044(11)
C2 0.0199(14) 0.0228(14) 0.0179(13) -0.0015(11) -0.0022(11) -0.0024(11)
C3 0.0196(14) 0.0199(13) 0.0193(13) -0.0025(11) -0.0043(11) -0.0020(11)
C4 0.0283(16) 0.0278(15) 0.0177(13) -0.0012(11) -0.0039(11) -0.0084(13)
C5 0.0329(17) 0.0286(16) 0.0224(14) -0.0058(12) -0.0073(12) -0.0082(13)
C6 0.0295(16) 0.0243(15) 0.0269(15) -0.0054(12) -0.0037(12) -0.0100(13)
C7 0.0256(15) 0.0247(15) 0.0181(13) -0.0020(11) -0.0020(11) -0.0082(12)
C8 0.0186(13) 0.0198(13) 0.0187(12) -0.0030(10) -0.0044(10) -0.0013(11)
C9 0.0174(13) 0.0165(13) 0.0186(12) -0.0008(10) -0.0046(10) -0.0021(10)
C10 0.0217(14) 0.0206(14) 0.0189(13) -0.0022(10) -0.0044(11) -0.0053(11)
C11 0.0219(14) 0.0207(13) 0.0140(12) -0.0012(10) -0.0055(10) -0.0050(11)
C12 0.0181(13) 0.0216(13) 0.0145(12) -0.0009(10) -0.0036(10) -0.0046(11)
C13 0.0223(14) 0.0187(13) 0.0186(12) -0.0012(10) -0.0053(11) -0.0059(11)
C14 0.0214(14) 0.0235(14) 0.0177(12) -0.0054(11) -0.0051(11) -0.0033(12)
C15 0.0199(14) 0.0285(15) 0.0177(12) -0.0047(11) -0.0017(11) -0.0074(12)
C16 0.0222(14) 0.0252(14) 0.0181(12) -0.0036(11) -0.0044(11) -0.0094(12)
C17 0.065(3) 0.051(2) 0.0207(15) -0.0096(15) -0.0034(16) -0.032(2)
C18 0.081(3) 0.062(3) 0.0302(18) -0.0118(18) 0.0101(19) -0.054(3)
C19 0.0280(16) 0.0247(15) 0.0284(15) -0.0084(12) 0.0006(12) -0.0071(13)
C20 0.0262(16) 0.0399(19) 0.0364(17) -0.0139(15) 0.0055(13) -0.0166(15)
C21 0.0212(14) 0.0201(13) 0.0172(12) -0.0034(10) -0.0059(11) -0.0011(11)
C22 0.0177(14) 0.0237(14) 0.0203(13) -0.0048(11) -0.0034(11) 0.0002(11)
C23 0.0179(13) 0.0196(13) 0.0186(12) -0.0056(10) -0.0031(10) -0.0020(11)
C24 0.0131(13) 0.0256(14) 0.0222(13) -0.0046(11) -0.0018(10) -0.0022(11)
C25 0.0183(13) 0.0262(14) 0.0194(13) -0.0029(11) -0.0029(11) -0.0087(12)
C26 0.0210(14) 0.0201(14) 0.0226(13) 0.0003(11) -0.0072(11) -0.0049(11)
C27 0.0149(13) 0.0220(14) 0.0217(13) -0.0024(11) -0.0022(10) -0.0036(11)
C28 0.0160(13) 0.0172(13) 0.0187(12) -0.0038(10) -0.0039(10) -0.0034(10)
C29 0.0165(13) 0.0207(13) 0.0176(12) -0.0051(10) -0.0037(10) -0.0021(11)
C30 0.0151(13) 0.0195(13) 0.0214(13) 0.0019(11) -0.0038(10) -0.0039(11)
C31 0.0124(12) 0.0241(14) 0.0222(13) -0.0047(11) -0.0021(10) -0.0049(11)
C32 0.0147(13) 0.0245(14) 0.0227(13) -0.0058(11) -0.0027(10) -0.0056(11)
C33 0.0202(14) 0.0256(15) 0.0216(13) -0.0041(11) -0.0033(11) -0.0029(12)
C34 0.0228(15) 0.0330(17) 0.0218(14) -0.0085(12) -0.0025(12) -0.0024(13)
C35 0.0197(14) 0.0252(15) 0.0317(15) -0.0118(12) -0.0005(12) -0.0011(12)
C36 0.0162(13) 0.0237(14) 0.0288(14) -0.0047(12) -0.0027(11) -0.0036(11)
C37 0.0174(14) 0.0318(16) 0.0270(14) -0.0057(12) 0.0008(11) -0.0098(12)
C38 0.0173(14) 0.0241(15) 0.0353(16) 0.0007(12) -0.0061(12) -0.0036(12)
C39 0.058(3) 0.049(2) 0.0249(17) -0.0093(16) -0.0069(17) 0.003(2)
C40 0.058(3) 0.032(2) 0.046(2) -0.0135(17) -0.0069(19) 0.0097(18)
C41 0.0183(14) 0.0243(14) 0.0248(14) -0.0058(11) -0.0038(11) -0.0063(11)
C42 0.0394(19) 0.0263(16) 0.0340(17) -0.0108(13) -0.0148(14) -0.0053(14)
C43 0.0218(15) 0.0322(16) 0.0261(14) -0.0020(12) -0.0045(12) -0.0114(13)
C44 0.0265(18) 0.067(3) 0.0344(18) 0.0067(18) -0.0022(15) -0.0187(18)
N1 0.0165(11) 0.0210(12) 0.0172(11) -0.0009(9) -0.0046(9) -0.0029(9)
N2 0.0180(11) 0.0204(12) 0.0170(10) -0.0054(9) -0.0028(9) -0.0035(9)
O1 0.0522(15) 0.0384(13) 0.0245(11) -0.0079(10) 0.0024(10) -0.0297(12)
O2 0.0533(15) 0.0360(13) 0.0218(10) -0.0083(9) -0.0041(10) -0.0226(12)
O3 0.0199(10) 0.0348(12) 0.0310(11) -0.0148(9) 0.0034(9) -0.0116(9)
O4 0.0213(11) 0.0302(11) 0.0325(11) -0.0151(9) 0.0004(9) -0.0070(9)
O5 0.0160(10) 0.0270(11) 0.0314(11) 0.0027(9) -0.0028(8) -0.0077(9)
O6 0.0171(10) 0.0210(10) 0.0316(11) 0.0045(8) -0.0062(8) -0.0047(8)
O7 0.0375(13) 0.0304(12) 0.0351(12) -0.0141(10) 0.0007(10) 0.0026(10)
O8 0.0413(14) 0.0422(14) 0.0223(11) -0.0106(10) -0.0045(10) 0.0056(11)
O9 0.0221(10) 0.0210(10) 0.0226(10) -0.0026(8) -0.0053(8) -0.0068(8)
O10 0.0322(12) 0.0212(10) 0.0202(9) -0.0037(8) -0.0060(8) -0.0065(9)
O11 0.0194(10) 0.0300(11) 0.0212(9) -0.0006(8) -0.0043(8) -0.0077(9)
O12 0.0219(10) 0.0260(11) 0.0232(10) 0.0019(8) -0.0070(8) -0.0085(9)
Pd1 0.01669(11) 0.02024(11) 0.01668(10) -0.00096(8) -0.00391(8) -0.00568(8)
Pd2 0.01829(11) 0.01758(11) 0.01690(10) -0.00167(8) -0.00366(8) -0.00436(8)
C45 0.0333(19) 0.037(2) 0.047(2) -0.0001(17) -0.0009(16) -0.0092(16)
C46 0.041(2) 0.052(3) 0.078(3) -0.008(2) -0.024(2) -0.013(2)
C47 0.052(2) 0.040(2) 0.047(2) -0.0266(19) -0.0110(19) 0.0009(18)
C48 0.071(3) 0.051(3) 0.038(2) -0.0165(19) -0.005(2) 0.006(2)
C49 0.126(6) 0.040(3) 0.051(3) -0.001(2) -0.003(3) -0.006(3)
C50 0.079(4) 0.054(3) 0.090(4) -0.018(3) 0.013(3) -0.029(3)
N3 0.066(2) 0.0380(19) 0.049(2) -0.0060(16) 0.0046(17) -0.0150(18)
N4 0.085(3) 0.049(2) 0.056(2) -0.0195(19) -0.021(2) -0.008(2)
N5 0.170(7) 0.087(4) 0.092(4) -0.004(3) -0.061(4) 0.020(4)

loop_
_atom_type_symbol
_atom_type_description
_atom_type_scat_dispersion_real
_atom_type_scat_dispersion_imag
_atom_type_scat_source
C C 0.0033 0.0016 'International Tables Vol C Tables 4.2.6.8 and 6.1.1.4'
H H 0.0000 0.0000 'International Tables Vol C Tables 4.2.6.8 and 6.1.1.4'
N N 0.0061 0.0033 'International Tables Vol C Tables 4.2.6.8 and 6.1.1.4'
O O 0.0106 0.0060 'International Tables Vol C Tables 4.2.6.8 and 6.1.1.4'
Pd Pd -0.9988 1.0072 'International Tables Vol C Tables 4.2.6.8 and 6.1.1.4'

loop_
_geom_angle_atom_site_label_1
_geom_angle_atom_site_label_2
_geom_angle_atom_site_label_3
_geom_angle
C2 C1 N1 122.4(3)
C2 C1 H1 118.8
N1 C1 H1 118.8
C1 C2 C3 119.3(3)
C1 C2 H2 120.3
C3 C2 H2 120.3
C2 C3 C8 118.4(3)
C2 C3 C4 122.1(3)
C8 C3 C4 119.5(3)
C5 C4 C3 120.8(3)
C5 C4 H4 119.6
C3 C4 H4 119.6
O2 C5 C4 126.1(3)
O2 C5 C6 114.4(3)
C4 C5 C6 119.6(3)
O1 C6 C7 125.7(3)
O1 C6 C5 113.4(3)
C7 C6 C5 120.9(3)
C6 C7 C8 120.3(3)
C6 C7 H7 119.8
C8 C7 H7 119.8
C9 C8 C3 118.7(2)
C9 C8 C7 122.5(2)
C3 C8 C7 118.8(2)
N1 C9 C8 120.9(2)
N1 C9 C10 116.5(2)
C8 C9 C10 122.6(2)
C9 C10 C11 112.5(2)
C9 C10 H10A 109.1
C11 C10 H10A 109.1
C9 C10 H10B 109.1
C11 C10 H10B 109.1
H10A C10 H10B 107.8
C12 C11 C16 120.4(3)
C12 C11 C10 120.6(2)
C16 C11 C10 118.9(2)
C11 C12 C13 118.8(2)
C11 C12 Pd1 118.9(2)
C13 C12 Pd1 122.1(2)
C14 C13 C12 121.2(3)
C14 C13 H13 119.4
C12 C13 H13 119.4
O4 C14 C13 125.1(3)
O4 C14 C15 115.4(2)
C13 C14 C15 119.4(3)
O3 C15 C16 125.5(3)
O3 C15 C14 115.0(3)
C16 C15 C14 119.4(3)
C15 C16 C11 120.8(3)
C15 C16 H16 119.6
C11 C16 H16 119.6
O2 C17 H17A 109.5
O2 C17 H17B 109.5
H17A C17 H17B 109.5
O2 C17 H17C 109.5
H17A C17 H17C 109.5
H17B C17 H17C 109.5
O1 C18 H18A 109.5
O1 C18 H18B 109.5
H18A C18 H18B 109.5
O1 C18 H18C 109.5
H18A C18 H18C 109.5
H18B C18 H18C 109.5
O4 C19 H19A 109.5
O4 C19 H19B 109.5
H19A C19 H19B 109.5
O4 C19 H19C 109.5
H19A C19 H19C 109.5
H19B C19 H19C 109.5
O3 C20 H20A 109.5
O3 C20 H20B 109.5
H20A C20 H20B 109.5
O3 C20 H20C 109.5
H20A C20 H20C 109.5
H20B C20 H20C 109.5
C22 C21 N2 122.3(3)
C22 C21 H21 118.8
N2 C21 H21 118.8
C21 C22 C23 120.1(3)
C21 C22 H22 120.0
C23 C22 H22 120.0
C22 C23 C24 122.3(3)
C22 C23 C28 117.7(2)
C24 C23 C28 120.0(2)
C25 C24 C23 120.3(3)
C25 C24 H24 119.8
C23 C24 H24 119.8
O5 C25 C24 125.8(3)
O5 C25 C26 114.0(2)
C24 C25 C26 120.2(2)
O6 C26 C27 126.1(3)
O6 C26 C25 113.8(2)
C27 C26 C25 120.0(3)
C26 C27 C28 121.0(3)
C26 C27 H27 119.5
C28 C27 H27 119.5
C23 C28 C29 118.4(2)
C23 C28 C27 118.3(2)
C29 C28 C27 123.2(2)
N2 C29 C28 121.5(2)
N2 C29 C30 116.2(2)
C28 C29 C30 122.3(2)
C29 C30 C31 111.7(2)
C29 C30 H30A 109.3
C31 C30 H30A 109.3
C29 C30 H30B 109.3
C31 C30 H30B 109.3
H30A C30 H30B 107.9
C32 C31 C36 120.1(3)
C32 C31 C30 120.0(3)
C36 C31 C30 119.9(2)
C31 C32 C33 119.3(3)
C31 C32 Pd2 118.7(2)
C33 C32 Pd2 122.0(2)
C34 C33 C32 120.8(3)
C34 C33 H33 119.6
C32 C33 H33 119.6
O8 C34 C33 124.9(3)
O8 C34 C35 115.0(3)
C33 C34 C35 120.0(3)
O7 C35 C36 125.2(3)
O7 C35 C34 115.7(3)
C36 C35 C34 119.0(3)
C35 C36 C31 120.6(3)
C35 C36 H36 119.7
C31 C36 H36 119.7
O5 C37 H37A 109.5
O5 C37 H37B 109.5
H37A C37 H37B 109.5
O5 C37 H37C 109.5
H37A C37 H37C 109.5
H37B C37 H37C 109.5
O6 C38 H38A 109.5
O6 C38 H38B 109.5
H38A C38 H38B 109.5
O6 C38 H38C 109.5
H38A C38 H38C 109.5
H38B C38 H38C 109.5
O8 C39 H39A 109.5
O8 C39 H39B 109.5
H39A C39 H39B 109.5
O8 C39 H39C 109.5
H39A C39 H39C 109.5
H39B C39 H39C 109.5
O7 C40 H40A 109.5
O7 C40 H40B 109.5
H40A C40 H40B 109.5
O7 C40 H40C 109.5
H40A C40 H40C 109.5
H40B C40 H40C 109.5
O10 C41 O9 126.4(3)
O10 C41 C42 117.3(3)
O9 C41 C42 116.4(3)
C41 C42 H42A 109.5
C41 C42 H42B 109.5
H42A C42 H42B 109.5
C41 C42 H42C 109.5
H42A C42 H42C 109.5
H42B C42 H42C 109.5
O11 C43 O12 125.8(3)
O11 C43 C44 119.0(3)
O12 C43 C44 115.2(3)
C43 C44 H44A 109.5
C43 C44 H44B 109.5
H44A C44 H44B 109.5
C43 C44 H44C 109.5
H44A C44 H44C 109.5
H44B C44 H44C 109.5
C9 N1 C1 120.1(2)
C9 N1 Pd1 123.35(18)
C1 N1 Pd1 116.52(18)
C29 N2 C21 119.8(2)
C29 N2 Pd2 122.36(19)
C21 N2 Pd2 117.85(18)
C6 O1 C18 116.8(2)
C5 O2 C17 117.1(2)
C15 O3 C20 117.4(2)
C14 O4 C19 117.2(2)
C25 O5 C37 116.6(2)
C26 O6 C38 116.3(2)
C35 O7 C40 116.9(3)
C34 O8 C39 116.1(3)
C41 O9 Pd1 123.29(18)
C41 O10 Pd2 124.62(18)
C43 O11 Pd1 120.61(18)
C43 O12 Pd2 129.82(18)
C12 Pd1 N1 89.38(10)
C12 Pd1 O9 89.63(10)
N1 Pd1 O9 172.82(8)
C12 Pd1 O11 179.64(9)
N1 Pd1 O11 90.27(8)
O9 Pd1 O11 90.70(8)
C12 Pd1 Pd2 100.41(7)
N1 Pd1 Pd2 107.87(6)
O9 Pd1 Pd2 79.30(6)
O11 Pd1 Pd2 79.80(5)
C32 Pd2 N2 87.44(10)
C32 Pd2 O12 89.13(10)
N2 Pd2 O12 170.10(8)
C32 Pd2 O10 176.00(9)
N2 Pd2 O10 90.48(9)
O12 Pd2 O10 92.36(8)
C32 Pd2 Pd1 108.26(8)
N2 Pd2 Pd1 113.71(6)
O12 Pd2 Pd1 76.19(6)
O10 Pd2 Pd1 75.71(5)
N3 C45 C46 178.2(4)
C45 C46 H46A 109.5
C45 C46 H46B 109.5
H46A C46 H46B 109.5
C45 C46 H46C 109.5
H46A C46 H46C 109.5
H46B C46 H46C 109.5
N4 C47 C48 179.4(5)
C47 C48 H48A 109.5
C47 C48 H48B 109.5
H48A C48 H48B 109.5
C47 C48 H48C 109.5
H48A C48 H48C 109.5
H48B C48 H48C 109.5
N5 C49 C50 178.6(7)
C49 C50 H50A 109.5
C49 C50 H50B 109.5
H50A C50 H50B 109.5
C49 C50 H50C 109.5
H50A C50 H50C 109.5
H50B C50 H50C 109.5

loop_
_geom_bond_atom_site_label_1
_geom_bond_atom_site_label_2
_geom_bond_distance
C1 C2 1.364(4)
C1 N1 1.375(3)
C1 H1 0.9500
C2 C3 1.412(4)
C2 H2 0.9500
C3 C8 1.424(4)
C3 C4 1.426(4)
C4 C5 1.374(4)
C4 H4 0.9500
C5 O2 1.348(4)
C5 C6 1.440(4)
C6 O1 1.365(3)
C6 C7 1.366(4)
C7 C8 1.438(4)
C7 H7 0.9500
C8 C9 1.418(4)
C9 N1 1.339(3)
C9 C10 1.510(4)
C10 C11 1.517(4)
C10 H10A 0.9900
C10 H10B 0.9900
C11 C12 1.391(4)
C11 C16 1.402(4)
C12 C13 1.401(4)
C12 Pd1 1.980(3)
C13 C14 1.391(4)
C13 H13 0.9500
C14 O4 1.370(3)
C14 C15 1.413(4)
C15 O3 1.376(3)
C15 C16 1.381(4)
C16 H16 0.9500
C17 O2 1.436(4)
C17 H17A 0.9800
C17 H17B 0.9800
C17 H17C 0.9800
C18 O1 1.442(4)
C18 H18A 0.9800
C18 H18B 0.9800
C18 H18C 0.9800
C19 O4 1.423(4)
C19 H19A 0.9800
C19 H19B 0.9800
C19 H19C 0.9800
C20 O3 1.423(4)
C20 H20A 0.9800
C20 H20B 0.9800
C20 H20C 0.9800
C21 C22 1.363(4)
C21 N2 1.366(4)
C21 H21 0.9500
C22 C23 1.418(4)
C22 H22 0.9500
C23 C24 1.419(4)
C23 C28 1.422(4)
C24 C25 1.374(4)
C24 H24 0.9500
C25 O5 1.355(3)
C25 C26 1.435(4)
C26 O6 1.361(3)
C26 C27 1.369(4)
C27 C28 1.431(4)
C27 H27 0.9500
C28 C29 1.425(4)
C29 N2 1.340(3)
C29 C30 1.511(4)
C30 C31 1.525(4)
C30 H30A 0.9900
C30 H30B 0.9900
C31 C32 1.385(4)
C31 C36 1.400(4)
C32 C33 1.404(4)
C32 Pd2 1.959(3)
C33 C34 1.381(4)
C33 H33 0.9500
C34 O8 1.373(4)
C34 C35 1.407(4)
C35 O7 1.371(4)
C35 C36 1.392(4)
C36 H36 0.9500
C37 O5 1.433(3)
C37 H37A 0.9800
C37 H37B 0.9800
C37 H37C 0.9800
C38 O6 1.434(3)
C38 H38A 0.9800
C38 H38B 0.9800
C38 H38C 0.9800
C39 O8 1.420(4)
C39 H39A 0.9800
C39 H39B 0.9800
C39 H39C 0.9800
C40 O7 1.411(4)
C40 H40A 0.9800
C40 H40B 0.9800
C40 H40C 0.9800
C41 O10 1.248(3)
C41 O9 1.276(3)
C41 C42 1.508(4)
C42 H42A 0.9800
C42 H42B 0.9800
C42 H42C 0.9800
C43 O11 1.261(3)
C43 O12 1.270(3)
C43 C44 1.514(4)
C44 H44A 0.9800
C44 H44B 0.9800
C44 H44C 0.9800
N1 Pd1 2.033(2)
N2 Pd2 2.032(2)
O9 Pd1 2.0523(19)
O10 Pd2 2.135(2)
O11 Pd1 2.166(2)
O12 Pd2 2.0571(19)
Pd1 Pd2 3.0258(4)
C45 N3 1.132(5)
C45 C46 1.457(6)
C46 H46A 0.9800
C46 H46B 0.9800
C46 H46C 0.9800
C47 N4 1.116(5)
C47 C48 1.464(6)
C48 H48A 0.9800
C48 H48B 0.9800
C48 H48C 0.9800
C49 N5 1.158(9)
C49 C50 1.470(9)
C50 H50A 0.9800
C50 H50B 0.9800
C50 H50C 0.9800

loop_
_geom_torsion_atom_site_label_1
_geom_torsion_atom_site_label_2
_geom_torsion_atom_site_label_3
_geom_torsion_atom_site_label_4
_geom_torsion
N1 C1 C2 C3 1.3(4)
C1 C2 C3 C8 -0.4(4)
C1 C2 C3 C4 178.7(3)
C2 C3 C4 C5 -177.4(3)
C8 C3 C4 C5 1.7(4)
C3 C4 C5 O2 179.2(3)
C3 C4 C5 C6 -0.7(5)
O2 C5 C6 O1 -1.5(4)
C4 C5 C6 O1 178.3(3)
O2 C5 C6 C7 179.6(3)
C4 C5 C6 C7 -0.6(5)
O1 C6 C7 C8 -178.1(3)
C5 C6 C7 C8 0.7(5)
C2 C3 C8 C9 -1.6(4)
C4 C3 C8 C9 179.3(3)
C2 C3 C8 C7 177.6(3)
C4 C3 C8 C7 -1.6(4)
C6 C7 C8 C9 179.5(3)
C6 C7 C8 C3 0.4(4)
C3 C8 C9 N1 2.8(4)
C7 C8 C9 N1 -176.3(3)
C3 C8 C9 C10 -178.1(3)
C7 C8 C9 C10 2.8(4)
N1 C9 C10 C11 -52.8(3)
C8 C9 C10 C11 128.1(3)
C9 C10 C11 C12 55.7(3)
C9 C10 C11 C16 -129.3(3)
C16 C11 C12 C13 -1.0(4)
C10 C11 C12 C13 173.9(2)
C16 C11 C12 Pd1 -176.62(19)
C10 C11 C12 Pd1 -1.7(3)
C11 C12 C13 C14 0.5(4)
Pd1 C12 C13 C14 175.9(2)
C12 C13 C14 O4 -178.9(2)
C12 C13 C14 C15 0.0(4)
O4 C14 C15 O3 0.8(4)
C13 C14 C15 O3 -178.2(2)
O4 C14 C15 C16 179.1(2)
C13 C14 C15 C16 0.0(4)
O3 C15 C16 C11 177.5(3)
C14 C15 C16 C11 -0.6(4)
C12 C11 C16 C15 1.1(4)
C10 C11 C16 C15 -173.9(2)
N2 C21 C22 C23 -3.3(4)
C21 C22 C23 C24 180.0(3)
C21 C22 C23 C28 -0.8(4)
C22 C23 C24 C25 177.0(3)
C28 C23 C24 C25 -2.2(4)
C23 C24 C25 O5 -180.0(3)
C23 C24 C25 C26 -0.1(4)
O5 C25 C26 O6 1.7(4)
C24 C25 C26 O6 -178.2(3)
O5 C25 C26 C27 -178.3(3)
C24 C25 C26 C27 1.8(4)
O6 C26 C27 C28 178.9(3)
C25 C26 C27 C28 -1.1(4)
C22 C23 C28 C29 5.2(4)
C24 C23 C28 C29 -175.6(2)
C22 C23 C28 C27 -176.4(2)
C24 C23 C28 C27 2.9(4)
C26 C27 C28 C23 -1.2(4)
C26 C27 C28 C29 177.1(3)
C23 C28 C29 N2 -6.0(4)
C27 C28 C29 N2 175.7(2)
C23 C28 C29 C30 173.3(2)
C27 C28 C29 C30 -5.0(4)
N2 C29 C30 C31 53.0(3)
C28 C29 C30 C31 -126.3(3)
C29 C30 C31 C32 -52.4(3)
C29 C30 C31 C36 126.9(3)
C36 C31 C32 C33 -2.5(4)
C30 C31 C32 C33 176.8(2)
C36 C31 C32 Pd2 174.6(2)
C30 C31 C32 Pd2 -6.1(3)
C31 C32 C33 C34 1.5(4)
Pd2 C32 C33 C34 -175.5(2)
C32 C33 C34 O8 -179.3(3)
C32 C33 C34 C35 1.2(4)
O8 C34 C35 O7 -2.0(4)
C33 C34 C35 O7 177.6(3)
O8 C34 C35 C36 177.6(3)
C33 C34 C35 C36 -2.8(5)
O7 C35 C36 C31 -178.6(3)
C34 C35 C36 C31 1.8(4)
C32 C31 C36 C35 0.9(4)
C30 C31 C36 C35 -178.5(3)
C8 C9 N1 C1 -2.0(4)
C10 C9 N1 C1 178.8(2)
C8 C9 N1 Pd1 178.3(2)
C10 C9 N1 Pd1 -0.9(3)
C2 C1 N1 C9 0.0(4)
C2 C1 N1 Pd1 179.7(2)
C28 C29 N2 C21 2.0(4)
C30 C29 N2 C21 -177.3(2)
C28 C29 N2 Pd2 -178.56(19)
C30 C29 N2 Pd2 2.1(3)
C22 C21 N2 C29 2.7(4)
C22 C21 N2 Pd2 -176.7(2)
C7 C6 O1 C18 -1.4(5)
C5 C6 O1 C18 179.8(3)
C4 C5 O2 C17 6.3(5)
C6 C5 O2 C17 -173.8(3)
C16 C15 O3 C20 14.0(4)
C14 C15 O3 C20 -167.9(3)
C13 C14 O4 C19 6.8(4)
C15 C14 O4 C19 -172.2(2)
C24 C25 O5 C37 -6.6(4)
C26 C25 O5 C37 173.5(2)
C27 C26 O6 C38 -9.2(4)
C25 C26 O6 C38 170.8(3)
C36 C35 O7 C40 -4.2(5)
C34 C35 O7 C40 175.4(3)
C33 C34 O8 C39 10.3(5)
C35 C34 O8 C39 -170.1(3)
O10 C41 O9 Pd1 -16.7(4)
C42 C41 O9 Pd1 161.5(2)
O9 C41 O10 Pd2 -17.8(4)
C42 C41 O10 Pd2 164.0(2)
O12 C43 O11 Pd1 -11.6(4)
C44 C43 O11 Pd1 171.2(3)
O11 C43 O12 Pd2 -18.5(5)
C44 C43 O12 Pd2 158.9(2)
C11 C12 Pd1 N1 -37.1(2)
C13 C12 Pd1 N1 147.5(2)
C11 C12 Pd1 O9 150.0(2)
C13 C12 Pd1 O9 -25.4(2)
C11 C12 Pd1 O11 -54(17)
C13 C12 Pd1 O11 131(17)
C11 C12 Pd1 Pd2 71.0(2)
C13 C12 Pd1 Pd2 -104.5(2)
C9 N1 Pd1 C12 40.3(2)
C1 N1 Pd1 C12 -139.4(2)
C9 N1 Pd1 O9 122.4(6)
C1 N1 Pd1 O9 -57.3(7)
C9 N1 Pd1 O11 -139.8(2)
C1 N1 Pd1 O11 40.5(2)
C9 N1 Pd1 Pd2 -60.4(2)
C1 N1 Pd1 Pd2 119.90(19)
C41 O9 Pd1 C12 -73.2(2)
C41 O9 Pd1 N1 -155.3(6)
C41 O9 Pd1 O11 106.9(2)
C41 O9 Pd1 Pd2 27.4(2)
C43 O11 Pd1 C12 146(26)
C43 O11 Pd1 N1 129.5(2)
C43 O11 Pd1 O9 -57.6(2)
C43 O11 Pd1 Pd2 21.4(2)
C31 C32 Pd2 N2 44.8(2)
C33 C32 Pd2 N2 -138.2(2)
C31 C32 Pd2 O12 -125.9(2)
C33 C32 Pd2 O12 51.1(2)
C31 C32 Pd2 O10 -13.9(15)
C33 C32 Pd2 O10 163.1(12)
C31 C32 Pd2 Pd1 158.95(19)
C33 C32 Pd2 Pd1 -24.1(2)
C29 N2 Pd2 C32 -44.9(2)
C21 N2 Pd2 C32 134.5(2)
C29 N2 Pd2 O12 25.0(6)
C21 N2 Pd2 O12 -155.6(4)
C29 N2 Pd2 O10 131.7(2)
C21 N2 Pd2 O10 -48.87(19)
C29 N2 Pd2 Pd1 -153.71(18)
C21 N2 Pd2 Pd1 25.7(2)
C43 O12 Pd2 C32 -82.8(3)
C43 O12 Pd2 N2 -152.5(5)
C43 O12 Pd2 O10 100.9(3)
C43 O12 Pd2 Pd1 26.3(3)
C41 O10 Pd2 C32 -159.4(13)
C41 O10 Pd2 N2 142.0(2)
C41 O10 Pd2 O12 -47.5(2)
C41 O10 Pd2 Pd1 27.6(2)
C12 Pd1 Pd2 C32 -113.51(12)
N1 Pd1 Pd2 C32 -20.78(11)
O9 Pd1 Pd2 C32 158.86(10)
O11 Pd1 Pd2 C32 66.19(10)
C12 Pd1 Pd2 N2 -18.14(11)
N1 Pd1 Pd2 N2 74.59(10)
O9 Pd1 Pd2 N2 -105.76(9)
O11 Pd1 Pd2 N2 161.56(9)
C12 Pd1 Pd2 O12 162.09(10)
N1 Pd1 Pd2 O12 -105.18(9)
O9 Pd1 Pd2 O12 74.46(8)
O11 Pd1 Pd2 O12 -18.22(8)
C12 Pd1 Pd2 O10 65.98(10)
N1 Pd1 Pd2 O10 158.71(9)
O9 Pd1 Pd2 O10 -21.65(8)
O11 Pd1 Pd2 O10 -114.33(8)
